data_4065518
loop_
_publ_author_name
'Tay, Boon-Ying'
'Wang, Cun'
'Chia, Sze-Chen'
'Stubbs, Ludger P.'
'Wong, Pui-Kwan'
'van Meurs, Martin'

_publ_section_title
;
 Synthesis of Bis(amino)pyridines by the Stepwise Alkylation of
 Bis(imino)pyridines: An Unexpected and Selective Alkylation of the
 Aminoiminopyridine by AlMe3
;
_journal_issue 21
_journal_name_full Organometallics
_journal_page_first 6028
_journal_paper_doi 10.1021/om200899f
_journal_volume 30
_journal_year 2011
_chemical_formula_sum 'C26 H31 N3'
_chemical_formula_weight 385.54
_chemical_name_systematic
; 
 ? 
;
_space_group_IT_number 14
_symmetry_cell_setting monoclinic
_symmetry_space_group_name_Hall '-P 2ybc'
_symmetry_space_group_name_H-M 'P 1 21/c 1'
_atom_sites_solution_hydrogens geom
_atom_sites_solution_primary direct
_atom_sites_solution_secondary difmap
_audit_creation_method SHELXL-97
_cell_angle_alpha 90.00
_cell_angle_beta 95.05(3)
_cell_angle_gamma 90.00
_cell_formula_units_Z 4
_cell_length_a 24.660(5)
_cell_length_b 6.3263(13)
_cell_length_c 14.002(3)
_cell_measurement_reflns_used 5952
_cell_measurement_temperature 110.1500
_cell_measurement_theta_max 31.1280
_cell_measurement_theta_min 1.6143
_cell_volume 2175.9(8)
_computing_cell_refinement 'CrystalClear (Rigaku Inc., 2008)'
_computing_data_collection 'CrystalClear (Rigaku Inc., 2008)'
_computing_data_reduction 'CrystalClear (Rigaku Inc., 2008)'
_computing_molecular_graphics 'Bruker SHELXTL'
_computing_publication_material 'Bruker SHELXTL'
_computing_structure_refinement 'SHELXL-97 (Sheldrick, 1997)'
_computing_structure_solution 'SHELXS-97 (Sheldrick, 1990)'
_diffrn_ambient_temperature 110.1500
_diffrn_detector_area_resol_mean 28.5714
_diffrn_measured_fraction_theta_full 0.996
_diffrn_measured_fraction_theta_max 0.996
_diffrn_measurement_device_type 'Saturn70 (2x2 bin mode)'
_diffrn_measurement_method '\w scans'
_diffrn_radiation_monochromator graphite
_diffrn_radiation_source 'fine-focus sealed tube'
_diffrn_radiation_type MoK\a
_diffrn_radiation_wavelength 0.71073
_diffrn_reflns_av_R_equivalents 0.0450
_diffrn_reflns_av_sigmaI/netI 0.0495
_diffrn_reflns_limit_h_max 32
_diffrn_reflns_limit_h_min -32
_diffrn_reflns_limit_k_max 6
_diffrn_reflns_limit_k_min -8
_diffrn_reflns_limit_l_max 17
_diffrn_reflns_limit_l_min -18
_diffrn_reflns_number 16845
_diffrn_reflns_theta_full 28.28
_diffrn_reflns_theta_max 28.28
_diffrn_reflns_theta_min 1.66
_exptl_absorpt_coefficient_mu 0.069
_exptl_absorpt_correction_type none
_exptl_crystal_colour Yellow
_exptl_crystal_density_diffrn 1.177
_exptl_crystal_density_method 'not measured'
_exptl_crystal_description Plate
_exptl_crystal_F_000 832
_exptl_crystal_size_max 0.4400
_exptl_crystal_size_mid 0.4400
_exptl_crystal_size_min 0.1100
_refine_diff_density_max 0.328
_refine_diff_density_min -0.243
_refine_diff_density_rms 0.066
_refine_ls_extinction_method none
_refine_ls_goodness_of_fit_ref 1.232
_refine_ls_hydrogen_treatment mixed
_refine_ls_matrix_type full
_refine_ls_number_parameters 273
_refine_ls_number_reflns 5399
_refine_ls_number_restraints 0
_refine_ls_restrained_S_all 1.232
_refine_ls_R_factor_all 0.1188
_refine_ls_R_factor_gt 0.0989
_refine_ls_shift/su_max 0.000
_refine_ls_shift/su_mean 0.000
_refine_ls_structure_factor_coef Fsqd
_refine_ls_weighting_details 'calc w=1/[\s^2^(Fo^2^)+(0.0988P)^2^+1.1871P] where P=(Fo^2^+2Fc^2^)/3'
_refine_ls_weighting_scheme calc
_refine_ls_wR_factor_gt 0.2320
_refine_ls_wR_factor_ref 0.2505
_reflns_number_gt 4490
_reflns_number_total 5399
_reflns_threshold_expression >2sigma(I)
_cod_data_source_file om200899f_si_002.cif
_cod_data_source_block shelxt
_cod_depositor_comments
;
The following automatic conversions were performed:

'_symmetry_cell_setting' value 'Monoclinic' changed to 'monoclinic'
according to /home/saulius/struct/CIF-dictionaries/cif_core.dic
dictionary named 'cif_core.dic' version 2.4.1 from 2010-06-29.

Automatic conversion script
Id: cif_fix_values 1715 2011-07-08 13:25:40Z adriana 
;
_cod_original_sg_symbol_H-M P2(1)/c
_cod_database_code 4065518

loop_
_symmetry_equiv_pos_as_xyz
'x, y, z'
'-x, y+1/2, -z+1/2'
'-x, -y, -z'
'x, -y-1/2, z-1/2'

loop_
_atom_site_label
_atom_site_type_symbol
_atom_site_fract_x
_atom_site_fract_y
_atom_site_fract_z
_atom_site_U_iso_or_equiv
_atom_site_adp_type
_atom_site_occupancy
_atom_site_symmetry_multiplicity
_atom_site_calc_flag
_atom_site_refinement_flags
N2 N 0.13334(8) 0.7635(3) 0.18423(17) 0.0318(5) Uani 1 1 d .
N1 N 0.26331(8) 0.7615(3) 0.09201(16) 0.0286(5) Uani 1 1 d .
N3 N 0.36770(9) 0.7083(3) -0.07323(16) 0.0299(5) Uani 1 1 d .
C2 C 0.27049(10) 0.4842(4) -0.02210(19) 0.0318(6) Uani 1 1 d .
H2 H 0.2912 0.4140 -0.0646 0.038 Uiso 1 1 calc R
C5 C 0.21182(10) 0.6999(4) 0.10223(18) 0.0288(5) Uani 1 1 d .
C1 C 0.29222(10) 0.6550(4) 0.03121(18) 0.0278(5) Uani 1 1 d .
C8 C 0.10219(10) 0.8733(4) 0.2495(2) 0.0317(6) Uani 1 1 d .
C7 C 0.20965(10) 1.0144(4) 0.2163(2) 0.0336(6) Uani 1 1 d .
H7A H 0.1861 1.0821 0.2581 0.050 Uiso 1 1 calc R
H7B H 0.2185 1.1122 0.1676 0.050 Uiso 1 1 calc R
H7C H 0.2425 0.9697 0.2527 0.050 Uiso 1 1 calc R
C6 C 0.18127(10) 0.8257(4) 0.17021(18) 0.0289(5) Uani 1 1 d .
C24 C 0.34501(10) 1.0400(4) -0.15645(18) 0.0293(5) Uani 1 1 d .
C23 C 0.36204(11) 1.2243(4) -0.19845(19) 0.0325(6) Uani 1 1 d .
H23 H 0.3363 1.3237 -0.2211 0.039 Uiso 1 1 calc R
C19 C 0.38459(10) 0.8938(4) -0.11871(18) 0.0270(5) Uani 1 1 d .
C20 C 0.44007(10) 0.9309(4) -0.12966(19) 0.0312(6) Uani 1 1 d .
C4 C 0.18771(10) 0.5283(4) 0.0522(2) 0.0329(6) Uani 1 1 d .
H4 H 0.1523 0.4874 0.0612 0.039 Uiso 1 1 calc R
C9 C 0.10091(10) 0.7916(4) 0.3425(2) 0.0351(6) Uani 1 1 d .
C21 C 0.45516(11) 1.1157(4) -0.17485(19) 0.0332(6) Uani 1 1 d .
H21 H 0.4917 1.1395 -0.1832 0.040 Uiso 1 1 calc R
C13 C 0.07135(10) 1.0504(4) 0.2191(2) 0.0338(6) Uani 1 1 d .
C16 C 0.35221(10) 0.7191(4) 0.02790(18) 0.0279(5) Uani 1 1 d .
C18 C 0.36313(11) 0.9346(4) 0.0736(2) 0.0343(6) Uani 1 1 d .
H18A H 0.4006 0.9720 0.0699 0.051 Uiso 1 1 calc R
H18B H 0.3555 0.9297 0.1396 0.051 Uiso 1 1 calc R
H18C H 0.3402 1.0384 0.0403 0.051 Uiso 1 1 calc R
C11 C 0.03861(11) 1.0706(5) 0.3763(2) 0.0410(7) Uani 1 1 d .
H11 H 0.0174 1.1376 0.4190 0.049 Uiso 1 1 calc R
C10 C 0.06849(11) 0.8940(5) 0.4050(2) 0.0395(7) Uani 1 1 d .
H10 H 0.0670 0.8424 0.4669 0.047 Uiso 1 1 calc R
C25 C 0.28531(10) 0.9921(4) -0.1533(2) 0.0346(6) Uani 1 1 d .
H25A H 0.2755 1.0088 -0.0889 0.052 Uiso 1 1 calc R
H25B H 0.2782 0.8493 -0.1741 0.052 Uiso 1 1 calc R
H25C H 0.2642 1.0876 -0.1949 0.052 Uiso 1 1 calc R
C22 C 0.41673(11) 1.2635(4) -0.20735(19) 0.0344(6) Uani 1 1 d .
H22 H 0.4274 1.3887 -0.2351 0.041 Uiso 1 1 calc R
C12 C 0.03998(11) 1.1483(5) 0.2844(2) 0.0393(7) Uani 1 1 d .
H12 H 0.0197 1.2676 0.2659 0.047 Uiso 1 1 calc R
C3 C 0.21780(11) 0.4203(4) -0.0111(2) 0.0338(6) Uani 1 1 d .
H3 H 0.2027 0.3061 -0.0458 0.041 Uiso 1 1 calc R
C14 C 0.07133(12) 1.1328(5) 0.1181(2) 0.0436(7) Uani 1 1 d .
H14A H 0.0536 1.0326 0.0743 0.065 Uiso 1 1 calc R
H14B H 0.1082 1.1534 0.1028 0.065 Uiso 1 1 calc R
H14C H 0.0522 1.2650 0.1128 0.065 Uiso 1 1 calc R
C17 C 0.38634(11) 0.5528(5) 0.0859(2) 0.0407(7) Uani 1 1 d .
H17A H 0.3814 0.4175 0.0553 0.061 Uiso 1 1 calc R
H17B H 0.3749 0.5451 0.1496 0.061 Uiso 1 1 calc R
H17C H 0.4241 0.5917 0.0891 0.061 Uiso 1 1 calc R
C26 C 0.48340(10) 0.7772(5) -0.0907(2) 0.0363(6) Uani 1 1 d .
H26A H 0.5182 0.8217 -0.1094 0.054 Uiso 1 1 calc R
H26B H 0.4751 0.6387 -0.1160 0.054 Uiso 1 1 calc R
H26C H 0.4845 0.7735 -0.0220 0.054 Uiso 1 1 calc R
C15 C 0.13389(12) 0.5987(5) 0.3724(2) 0.0442(7) Uani 1 1 d .
H15A H 0.1268 0.4893 0.3254 0.066 Uiso 1 1 calc R
H15B H 0.1240 0.5501 0.4334 0.066 Uiso 1 1 calc R
H15C H 0.1719 0.6338 0.3774 0.066 Uiso 1 1 calc R
H27 H 0.3964(16) 0.606(6) -0.078(3) 0.070(12) Uiso 1 1 d .

loop_
_atom_site_aniso_label
_atom_site_aniso_U_11
_atom_site_aniso_U_22
_atom_site_aniso_U_33
_atom_site_aniso_U_23
_atom_site_aniso_U_13
_atom_site_aniso_U_12
N2 0.0269(10) 0.0354(12) 0.0338(12) -0.0027(9) 0.0074(9) -0.0012(9)
N1 0.0278(10) 0.0312(11) 0.0273(11) 0.0016(9) 0.0047(8) -0.0018(8)
N3 0.0306(11) 0.0305(11) 0.0298(12) -0.0015(9) 0.0089(9) 0.0006(9)
C2 0.0328(13) 0.0321(13) 0.0315(14) -0.0038(11) 0.0081(10) -0.0014(10)
C5 0.0266(12) 0.0327(13) 0.0275(13) 0.0038(10) 0.0043(9) 0.0016(10)
C1 0.0281(12) 0.0308(12) 0.0247(12) 0.0005(10) 0.0037(9) 0.0007(10)
C8 0.0234(12) 0.0362(14) 0.0360(14) -0.0048(11) 0.0048(10) -0.0039(10)
C7 0.0284(12) 0.0363(14) 0.0371(15) -0.0052(11) 0.0078(10) -0.0020(10)
C6 0.0282(12) 0.0316(12) 0.0269(13) -0.0010(10) 0.0026(9) 0.0013(10)
C24 0.0326(13) 0.0310(13) 0.0251(13) -0.0013(10) 0.0072(10) -0.0005(10)
C23 0.0360(14) 0.0348(13) 0.0271(13) -0.0010(11) 0.0047(10) 0.0035(11)
C19 0.0275(12) 0.0287(12) 0.0251(12) -0.0019(10) 0.0042(9) -0.0010(9)
C20 0.0312(13) 0.0345(13) 0.0286(13) -0.0041(10) 0.0068(10) -0.0020(10)
C4 0.0246(12) 0.0358(13) 0.0388(15) 0.0000(11) 0.0060(10) -0.0039(10)
C9 0.0242(12) 0.0416(15) 0.0396(15) -0.0020(12) 0.0038(10) -0.0031(11)
C21 0.0321(13) 0.0397(14) 0.0284(13) -0.0016(11) 0.0063(10) -0.0084(11)
C13 0.0274(12) 0.0374(14) 0.0373(15) -0.0031(12) 0.0074(10) -0.0030(11)
C16 0.0274(12) 0.0301(12) 0.0268(13) 0.0021(10) 0.0058(9) -0.0010(9)
C18 0.0332(13) 0.0410(14) 0.0298(14) -0.0059(11) 0.0085(10) -0.0095(11)
C11 0.0304(13) 0.0506(17) 0.0436(17) -0.0133(14) 0.0116(12) -0.0016(12)
C10 0.0300(13) 0.0544(18) 0.0348(15) -0.0024(13) 0.0071(11) -0.0037(12)
C25 0.0289(13) 0.0386(14) 0.0364(15) 0.0031(12) 0.0040(10) 0.0024(11)
C22 0.0422(15) 0.0350(14) 0.0268(13) 0.0010(11) 0.0068(11) -0.0079(11)
C12 0.0290(13) 0.0411(15) 0.0483(18) -0.0062(13) 0.0058(12) -0.0013(11)
C3 0.0339(13) 0.0312(13) 0.0367(15) -0.0061(11) 0.0060(11) -0.0046(10)
C14 0.0388(15) 0.0488(17) 0.0442(18) 0.0048(14) 0.0098(13) 0.0064(13)
C17 0.0329(14) 0.0475(16) 0.0421(17) 0.0132(13) 0.0052(12) 0.0005(12)
C26 0.0250(12) 0.0430(15) 0.0414(16) -0.0015(12) 0.0070(11) 0.0008(11)
C15 0.0386(15) 0.0513(17) 0.0435(18) 0.0063(14) 0.0088(13) 0.0005(13)

loop_
_atom_type_symbol
_atom_type_description
_atom_type_scat_dispersion_real
_atom_type_scat_dispersion_imag
_atom_type_scat_source
C C 0.0033 0.0016 'International Tables Vol C Tables 4.2.6.8 and 6.1.1.4'
H H 0.0000 0.0000 'International Tables Vol C Tables 4.2.6.8 and 6.1.1.4'
N N 0.0061 0.0033 'International Tables Vol C Tables 4.2.6.8 and 6.1.1.4'

loop_
_geom_angle_atom_site_label_1
_geom_angle_atom_site_label_2
_geom_angle_atom_site_label_3
_geom_angle
C6 N2 C8 120.4(2)
C1 N1 C5 118.7(2)
C19 N3 C16 119.8(2)
C3 C2 C1 119.2(2)
N1 C5 C4 122.4(2)
N1 C5 C6 116.5(2)
C4 C5 C6 121.2(2)
N1 C1 C2 122.0(2)
N1 C1 C16 117.0(2)
C2 C1 C16 120.9(2)
C13 C8 C9 121.4(2)
C13 C8 N2 120.3(3)
C9 C8 N2 118.2(2)
N2 C6 C5 117.3(2)
N2 C6 C7 125.6(2)
C5 C6 C7 117.1(2)
C23 C24 C19 118.9(2)
C23 C24 C25 120.9(2)
C19 C24 C25 120.1(2)
C22 C23 C24 121.4(3)
C20 C19 C24 119.7(2)
C20 C19 N3 120.9(2)
C24 C19 N3 119.3(2)
C21 C20 C19 119.3(2)
C21 C20 C26 119.6(2)
C19 C20 C26 121.1(2)
C3 C4 C5 118.4(2)
C10 C9 C8 118.1(3)
C10 C9 C15 121.8(3)
C8 C9 C15 120.0(3)
C22 C21 C20 121.0(2)
C12 C13 C8 118.3(3)
C12 C13 C14 120.5(3)
C8 C13 C14 121.2(2)
N3 C16 C18 112.8(2)
N3 C16 C17 107.2(2)
C18 C16 C17 108.9(2)
N3 C16 C1 110.0(2)
C18 C16 C1 111.0(2)
C17 C16 C1 106.7(2)
C10 C11 C12 120.3(3)
C11 C10 C9 121.0(3)
C21 C22 C23 119.6(2)
C11 C12 C13 120.9(3)
C2 C3 C4 119.3(2)

loop_
_geom_bond_atom_site_label_1
_geom_bond_atom_site_label_2
_geom_bond_distance
N2 C6 1.277(3)
N2 C8 1.426(3)
N1 C1 1.340(3)
N1 C5 1.348(3)
N3 C19 1.416(3)
N3 C16 1.500(3)
C2 C3 1.382(3)
C2 C1 1.393(4)
C5 C4 1.396(4)
C5 C6 1.495(3)
C1 C16 1.538(3)
C8 C13 1.400(4)
C8 C9 1.403(4)
C7 C6 1.501(4)
C24 C23 1.388(4)
C24 C19 1.413(4)
C24 C25 1.508(3)
C23 C22 1.387(4)
C19 C20 1.410(3)
C20 C21 1.395(4)
C20 C26 1.511(4)
C4 C3 1.385(4)
C9 C10 1.395(4)
C9 C15 1.505(4)
C21 C22 1.380(4)
C13 C12 1.394(4)
C13 C14 1.508(4)
C16 C18 1.521(4)
C16 C17 1.535(4)
C11 C10 1.378(4)
C11 C12 1.380(4)

loop_
_cod_related_entry_id
_cod_related_entry_database
_cod_related_entry_code
1 ChemSpider 30659669
